data_2225282
loop_
_publ_author_name
'Caracelli, Ignez'
'Zukerman-Schpector, Julio'
'Pena, Jesus M.'
'Stefani, H\'elio A.'
'Tiekink, Edward R. T.'

_publ_section_title
;
 Bis[(4-methylphenyl)ethynyl] telluride
;
_journal_coeditor_code HG2646
_journal_issue 3
_journal_name_full 'Acta Crystallographica Section E'
_journal_page_first o685
_journal_paper_doi 10.1107/S1600536810006264
_journal_volume 66
_journal_year 2010
_chemical_formula_iupac 'C18 H14 Te'
_chemical_formula_moiety 'C18 H14 Te'
_chemical_formula_sum 'C18 H14 Te'
_chemical_formula_weight 357.89
_chemical_name_systematic
;
bis[(4-methylphenyl)ethynyl] telluride
;
_space_group_IT_number 15
_symmetry_cell_setting monoclinic
_symmetry_space_group_name_Hall '-C 2yc'
_symmetry_space_group_name_H-M 'C 1 2/c 1'
_atom_sites_solution_hydrogens geom
_atom_sites_solution_primary direct
_atom_sites_solution_secondary difmap
_audit_creation_method SHELXL-97
_cell_angle_alpha 90
_cell_angle_beta 100.316(2)
_cell_angle_gamma 90
_cell_formula_units_Z 4
_cell_length_a 25.8462(8)
_cell_length_b 4.8902(2)
_cell_length_c 11.3764(3)
_cell_measurement_reflns_used 4746
_cell_measurement_temperature 100(2)
_cell_measurement_theta_max 27.7
_cell_measurement_theta_min 2.2
_cell_volume 1414.65(8)
_computing_cell_refinement 'SAINT (Bruker, 2007)'
_computing_data_collection 'APEX2 (Bruker, 2007)'
_computing_data_reduction 'SAINT (Bruker, 2007)'
_computing_molecular_graphics 'ORTEP-3 (Farrugia, 1997) and DIAMOND (Brandenburg, 2006)'
_computing_publication_material 'WinGX (Farrugia, 1999)'
_computing_structure_refinement 'SHELXL97 (Sheldrick, 2008)'
_computing_structure_solution 'SIR97 (Altomare <i>et al.</i>,  1999)'
_diffrn_ambient_temperature 100(2)
_diffrn_measured_fraction_theta_full 0.984
_diffrn_measured_fraction_theta_max 0.984
_diffrn_measurement_device_type 'Bruker SMART APEXII'
_diffrn_measurement_method '\f and \w scans'
_diffrn_radiation_monochromator graphite
_diffrn_radiation_source 'sealed tube'
_diffrn_radiation_type MoK\a
_diffrn_radiation_wavelength 0.71073
_diffrn_reflns_av_R_equivalents 0.020
_diffrn_reflns_av_sigmaI/netI 0.020
_diffrn_reflns_limit_h_max 32
_diffrn_reflns_limit_h_min -32
_diffrn_reflns_limit_k_max 5
_diffrn_reflns_limit_k_min -6
_diffrn_reflns_limit_l_max 14
_diffrn_reflns_limit_l_min -14
_diffrn_reflns_number 5433
_diffrn_reflns_theta_full 26.5
_diffrn_reflns_theta_max 26.5
_diffrn_reflns_theta_min 1.6
_diffrn_standards_decay_% <1
_diffrn_standards_number 0
_exptl_absorpt_coefficient_mu 2.086
_exptl_absorpt_correction_T_max 0.746
_exptl_absorpt_correction_T_min 0.617
_exptl_absorpt_correction_type multi-scan
_exptl_absorpt_process_details '(SADABS; Sheldrick, 1996)'
_exptl_crystal_colour pale-yellow
_exptl_crystal_density_diffrn 1.680
_exptl_crystal_density_method 'not measured'
_exptl_crystal_description block
_exptl_crystal_F_000 696
_exptl_crystal_size_max 0.27
_exptl_crystal_size_mid 0.13
_exptl_crystal_size_min 0.09
_refine_diff_density_max 0.74
_refine_diff_density_min -0.72
_refine_ls_extinction_method none
_refine_ls_goodness_of_fit_ref 1.204
_refine_ls_hydrogen_treatment constr
_refine_ls_matrix_type full
_refine_ls_number_parameters 88
_refine_ls_number_reflns 1443
_refine_ls_number_restraints 0
_refine_ls_restrained_S_all 1.204
_refine_ls_R_factor_all 0.0212
_refine_ls_R_factor_gt 0.0189
_refine_ls_shift/su_max 0.000
_refine_ls_shift/su_max_lt 0.000
_refine_ls_shift/su_mean 0.000
_refine_ls_structure_factor_coef Fsqd
_refine_ls_weighting_details 'calc w=1/[\s^2^(Fo^2^)+(0.0190P)^2^+5.1394P] where P=(Fo^2^+2Fc^2^)/3'
_refine_ls_weighting_scheme calc
_refine_ls_wR_factor_gt 0.0535
_refine_ls_wR_factor_ref 0.0546
_reflns_number_gt 1350
_reflns_number_total 1443
_reflns_threshold_expression I>2\s(I)
_cod_data_source_file hg2646.cif
_cod_data_source_block I
_cod_original_sg_symbol_H-M 'C 2/c'
_cod_database_code 2225282
_cod_database_fobs_code 2225282

loop_
_symmetry_equiv_pos_as_xyz
'x, y, z'
'-x, y, -z+1/2'
'x+1/2, y+1/2, z'
'-x+1/2, y+1/2, -z+1/2'
'-x, -y, -z'
'x, -y, z-1/2'
'-x+1/2, -y+1/2, -z'
'x+1/2, -y+1/2, z-1/2'

loop_
_atom_site_type_symbol
_atom_site_label
_atom_site_fract_x
_atom_site_fract_y
_atom_site_fract_z
_atom_site_U_iso_or_equiv
_atom_site_adp_type
_atom_site_calc_flag
_atom_site_refinement_flags
_atom_site_occupancy
_atom_site_disorder_assembly
_atom_site_disorder_group
Te Te 0.0000 0.37974(5) 0.7500 0.01504(9) Uani d S 1 . .
C C1 0.04373(10) 0.6695(6) 0.8528(2) 0.0161(5) Uani d . 1 . .
C C2 0.07098(10) 0.8358(6) 0.9095(2) 0.0172(6) Uani d . 1 . .
C C3 0.10551(10) 1.0424(6) 0.9693(2) 0.0155(5) Uani d . 1 . .
C C4 0.14665(10) 1.1424(6) 0.9162(2) 0.0173(6) Uani d . 1 . .
H H4 0.1510 1.0759 0.8401 0.021 Uiso calc R 1 . .
C C5 0.18087(10) 1.3374(6) 0.9737(2) 0.0172(6) Uani d . 1 . .
H H5 0.2086 1.4024 0.9365 0.021 Uiso calc R 1 . .
C C6 0.17559(10) 1.4406(6) 1.0852(2) 0.0154(6) Uani d . 1 . .
C C7 0.13423(10) 1.3430(6) 1.1371(2) 0.0179(6) Uani d . 1 . .
H H7 0.1298 1.4119 1.2127 0.022 Uiso calc R 1 . .
C C8 0.09947(10) 1.1478(6) 1.0810(2) 0.0170(5) Uani d . 1 . .
H H8 0.0715 1.0851 1.1181 0.020 Uiso calc R 1 . .
C C9 0.21318(10) 1.6531(6) 1.1461(2) 0.0189(6) Uani d . 1 . .
H H9A 0.1990 1.8358 1.1248 0.028 Uiso calc R 1 . .
H H9B 0.2472 1.6332 1.1202 0.028 Uiso calc R 1 . .
H H9C 0.2179 1.6286 1.2329 0.028 Uiso calc R 1 . .

loop_
_atom_site_aniso_label
_atom_site_aniso_U_11
_atom_site_aniso_U_22
_atom_site_aniso_U_33
_atom_site_aniso_U_12
_atom_site_aniso_U_13
_atom_site_aniso_U_23
Te 0.01487(13) 0.01124(14) 0.01834(14) 0.000 0.00119(9) 0.000
C1 0.0156(12) 0.0148(14) 0.0177(12) 0.0001(11) 0.0023(10) 0.0042(11)
C2 0.0154(12) 0.0175(15) 0.0183(12) 0.0040(11) 0.0021(10) 0.0045(12)
C3 0.0151(12) 0.0123(14) 0.0175(12) 0.0018(10) -0.0013(10) 0.0008(11)
C4 0.0199(12) 0.0172(15) 0.0152(12) 0.0024(11) 0.0038(10) -0.0026(12)
C5 0.0179(12) 0.0163(15) 0.0179(13) -0.0021(11) 0.0049(10) 0.0027(12)
C6 0.0165(12) 0.0116(14) 0.0172(12) 0.0021(10) 0.0002(10) 0.0009(11)
C7 0.0204(13) 0.0168(15) 0.0168(12) 0.0004(11) 0.0037(10) -0.0020(12)
C8 0.0180(12) 0.0150(14) 0.0192(13) -0.0016(11) 0.0069(10) 0.0037(12)
C9 0.0182(12) 0.0177(15) 0.0199(13) -0.0015(11) 0.0006(10) 0.0035(12)

loop_
_atom_type_symbol
_atom_type_description
_atom_type_scat_dispersion_real
_atom_type_scat_dispersion_imag
_atom_type_scat_source
C C 0.0033 0.0016 'International Tables Vol C Tables 4.2.6.8 and 6.1.1.4'
H H 0.0000 0.0000 'International Tables Vol C Tables 4.2.6.8 and 6.1.1.4'
Te Te -0.5308 1.6751 'International Tables Vol C Tables 4.2.6.8 and 6.1.1.4'

loop_
_geom_angle_atom_site_label_1
_geom_angle_atom_site_label_2
_geom_angle_atom_site_label_3
_geom_angle_site_symmetry_1
_geom_angle_site_symmetry_3
_geom_angle
_geom_angle_publ_flag
C1 Te C1 . 2_556 92.23(15) ?
C2 C1 Te . . 176.9(2) ?
C1 C2 C3 . . 175.3(3) ?
C4 C3 C8 . . 118.5(3) ?
C4 C3 C2 . . 119.7(3) ?
C8 C3 C2 . . 121.8(3) ?
C5 C4 C3 . . 120.4(3) ?
C5 C4 H4 . . 119.8 ?
C3 C4 H4 . . 119.8 ?
C4 C5 C6 . . 121.5(3) ?
C4 C5 H5 . . 119.3 ?
C6 C5 H5 . . 119.3 ?
C5 C6 C7 . . 117.9(3) ?
C5 C6 C9 . . 120.6(2) ?
C7 C6 C9 . . 121.5(2) ?
C8 C7 C6 . . 121.6(3) ?
C8 C7 H7 . . 119.2 ?
C6 C7 H7 . . 119.2 ?
C7 C8 C3 . . 120.1(3) ?
C7 C8 H8 . . 120.0 ?
C3 C8 H8 . . 120.0 ?
C6 C9 H9A . . 109.5 ?
C6 C9 H9B . . 109.5 ?
H9A C9 H9B . . 109.5 ?
C6 C9 H9C . . 109.5 ?
H9A C9 H9C . . 109.5 ?
H9B C9 H9C . . 109.5 ?

loop_
_geom_bond_atom_site_label_1
_geom_bond_atom_site_label_2
_geom_bond_site_symmetry_2
_geom_bond_distance
_geom_bond_publ_flag
Te C1 . 2.044(3) ?
C1 C2 . 1.188(4) ?
C2 C3 . 1.437(4) ?
C3 C4 . 1.402(4) ?
C3 C8 . 1.406(4) ?
C4 C5 . 1.383(4) ?
C4 H4 . 0.9500 ?
C5 C6 . 1.394(4) ?
C5 H5 . 0.9500 ?
C6 C7 . 1.395(4) ?
C6 C9 . 1.504(4) ?
C7 C8 . 1.386(4) ?
C7 H7 . 0.9500 ?
C8 H8 . 0.9500 ?
C9 H9A . 0.9800 ?
C9 H9B . 0.9800 ?
C9 H9C . 0.9800 ?

loop_
_geom_hbond_atom_site_label_D
_geom_hbond_atom_site_label_H
_geom_hbond_atom_site_label_A
_geom_hbond_site_symmetry_A
_geom_hbond_distance_DH
_geom_hbond_distance_HA
_geom_hbond_distance_DA
_geom_hbond_angle_DHA
C9 H9a Cg 1_565 0.98 2.62 3.573(3) 163

loop_
_geom_torsion_atom_site_label_1
_geom_torsion_atom_site_label_2
_geom_torsion_atom_site_label_3
_geom_torsion_atom_site_label_4
_geom_torsion_site_symmetry_1
_geom_torsion_site_symmetry_2
_geom_torsion_site_symmetry_3
_geom_torsion_site_symmetry_4
_geom_torsion
_geom_torsion_publ_flag
C8 C3 C4 C5 . . . . 1.0(4) ?
C2 C3 C4 C5 . . . . -178.7(3) ?
C3 C4 C5 C6 . . . . -0.2(4) ?
C4 C5 C6 C7 . . . . -0.6(4) ?
C4 C5 C6 C9 . . . . -179.9(3) ?
C5 C6 C7 C8 . . . . 0.5(4) ?
C9 C6 C7 C8 . . . . 179.8(3) ?
C6 C7 C8 C3 . . . . 0.2(4) ?
C4 C3 C8 C7 . . . . -1.0(4) ?
C2 C3 C8 C7 . . . . 178.7(3) ?
